data_1547009
loop_
_publ_author_name
'Verho, Oscar'
'Maetani, Micah'
'Melillo, Bruno'
'Zoller, Jochen'
'Schreiber, Stuart L.'

_publ_section_title
;
 Stereospecific Palladium-Catalyzed C-H Arylation of Pyroglutamic Acid
 Derivatives at the C3 Position Enabled by 8-Aminoquinoline as a Directing
 Group.
;
_journal_issue 17
_journal_name_full 'Organic letters'
_journal_page_first 4424
_journal_page_last 4427
_journal_paper_doi 10.1021/acs.orglett.7b01776
_journal_volume 19
_journal_year 2017
_chemical_absolute_configuration ad
_chemical_formula_sum 'C21 H19 N3 O2'
_chemical_formula_weight 345.39
_space_group_crystal_system monoclinic
_space_group_IT_number 4
_space_group_name_Hall 'P 2yb'
_space_group_name_H-M_alt 'P 1 21 1'
_symmetry_space_group_name_Hall 'P 2yb'
_symmetry_space_group_name_H-M 'P 1 21 1'
_atom_sites_solution_hydrogens mixed
_atom_sites_solution_primary direct
_atom_sites_solution_secondary difmap
_audit_creation_method SHELXL-2014/7
_cell_angle_alpha 90
_cell_angle_beta 100.8105(17)
_cell_angle_gamma 90
_cell_formula_units_Z 2
_cell_length_a 8.7270(4)
_cell_length_b 7.2341(3)
_cell_length_c 14.1720(6)
_cell_measurement_reflns_used 9956
_cell_measurement_temperature 100(2)
_cell_measurement_theta_max 70.01
_cell_measurement_theta_min 3.17
_cell_volume 878.83(7)
_computing_cell_refinement 'SAINT 7.46A (Bruker-AXS, 2015)'
_computing_data_collection 'APEX2 v2011.4.0 (Bruker-AXS, 2015)'
_computing_data_reduction 'SAINT 7.46A (Bruker-AXS, 2015)'
_computing_molecular_graphics 'Bruker SHELXTL'
_computing_publication_material 'Bruker SHELXTL'
_computing_structure_refinement 'SHELXL-2014/7 (Sheldrick, 2014)'
_computing_structure_solution 'SHELXT-2015 (Sheldrick, 2015)'
_diffrn_ambient_temperature 100(2)
_diffrn_detector_area_resol_mean 8.3
_diffrn_measured_fraction_theta_full 1.000
_diffrn_measured_fraction_theta_max 1.000
_diffrn_measurement_device_type 'Bruker Smart APEX2 CCD'
_diffrn_measurement_method '\f and \w scans'
_diffrn_radiation_type CuK\a
_diffrn_radiation_wavelength 1.54178
_diffrn_reflns_av_R_equivalents 0.0284
_diffrn_reflns_av_unetI/netI 0.0148
_diffrn_reflns_Laue_measured_fraction_full 1.000
_diffrn_reflns_Laue_measured_fraction_max 1.000
_diffrn_reflns_limit_h_max 10
_diffrn_reflns_limit_h_min -10
_diffrn_reflns_limit_k_max 8
_diffrn_reflns_limit_k_min -8
_diffrn_reflns_limit_l_max 17
_diffrn_reflns_limit_l_min -17
_diffrn_reflns_number 23497
_diffrn_reflns_point_group_measured_fraction_full 1.000
_diffrn_reflns_point_group_measured_fraction_max 1.000
_diffrn_reflns_theta_full 67.679
_diffrn_reflns_theta_max 68.244
_diffrn_reflns_theta_min 3.175
_diffrn_source 'I\mS micro-focus sealed tube, multilayer optics'
_exptl_absorpt_coefficient_mu 0.689
_exptl_absorpt_correction_T_max 0.7533
_exptl_absorpt_correction_T_min 0.6627
_exptl_absorpt_correction_type multi-scan
_exptl_absorpt_process_details 'SADABS (Sheldrick, 2009)'
_exptl_crystal_colour colourless
_exptl_crystal_density_diffrn 1.305
_exptl_crystal_density_method 'not measured'
_exptl_crystal_description needle
_exptl_crystal_F_000 364
_exptl_crystal_size_max 0.445
_exptl_crystal_size_mid 0.085
_exptl_crystal_size_min 0.070
_refine_diff_density_max 0.175
_refine_diff_density_min -0.152
_refine_diff_density_rms 0.033
_refine_ls_abs_structure_details
; 
 Flack x determined using 1450 quotients [(I+)-(I-)]/[(I+)+(I-)] 
 (Parsons, Flack and Wagner, Acta Cryst. B69 (2013) 249-259). 
;
_refine_ls_abs_structure_Flack -0.02(4)
_refine_ls_extinction_method none
_refine_ls_goodness_of_fit_ref 1.044
_refine_ls_hydrogen_treatment mixed
_refine_ls_matrix_type full
_refine_ls_number_parameters 242
_refine_ls_number_reflns 3228
_refine_ls_number_restraints 3
_refine_ls_restrained_S_all 1.044
_refine_ls_R_factor_all 0.0261
_refine_ls_R_factor_gt 0.0259
_refine_ls_shift/su_max 0.000
_refine_ls_shift/su_mean 0.000
_refine_ls_structure_factor_coef Fsqd
_refine_ls_weighting_details 'w=1/[\s^2^(Fo^2^)+(0.0444P)^2^+0.1412P] where P=(Fo^2^+2Fc^2^)/3'
_refine_ls_weighting_scheme calc
_refine_ls_wR_factor_gt 0.0681
_refine_ls_wR_factor_ref 0.0683
_reflns_Friedel_coverage 0.841
_reflns_Friedel_fraction_full 1.000
_reflns_Friedel_fraction_max 1.000
_reflns_number_gt 3193
_reflns_number_total 3228
_reflns_threshold_expression 'I > 2\s(I)'
_cod_data_source_file ol7b01776_si_002.cif
_cod_data_source_block X17101
_cod_database_code 1547009
_shelx_shelxl_version_number 2014/7
_shelx_space_group_comment
; 
The symmetry employed for this shelxl refinement is uniquely defined 
by the following loop, which should always be used as a source of 
symmetry information in preference to the above space-group names. 
They are only intended as comments. 
;
_shelx_estimated_absorpt_t_min 0.749
_shelx_estimated_absorpt_t_max 0.953

loop_
_space_group_symop_operation_xyz
'x, y, z'
'-x, y+1/2, -z'

loop_
_atom_site_label
_atom_site_type_symbol
_atom_site_fract_x
_atom_site_fract_y
_atom_site_fract_z
_atom_site_U_iso_or_equiv
_atom_site_adp_type
_atom_site_occupancy
_atom_site_site_symmetry_order
_atom_site_calc_flag
_atom_site_refinement_flags_posn
_atom_site_refinement_flags_adp
O1 O 0.50513(13) 0.67076(17) -0.03822(8) 0.0206(3) Uani 1 1 d . .
O2 O 0.15733(13) 0.80927(18) 0.25991(8) 0.0200(3) Uani 1 1 d . .
N1 N 0.37973(15) 0.8127(2) 0.07007(10) 0.0166(3) Uani 1 1 d D .
H1 H 0.427(2) 0.919(3) 0.0705(15) 0.020 Uiso 1 1 d D U
N2 N 0.39613(16) 0.6826(2) 0.25618(10) 0.0175(3) Uani 1 1 d D .
H2 H 0.472(2) 0.684(3) 0.2237(14) 0.021 Uiso 1 1 d D U
N3 N 0.70225(16) 0.6737(2) 0.32914(10) 0.0196(3) Uani 1 1 d . .
C1 C 0.39868(18) 0.6781(2) 0.00754(11) 0.0169(3) Uani 1 1 d . .
C2 C 0.2709(2) 0.5369(2) 0.00519(12) 0.0191(4) Uani 1 1 d . .
H2A H 0.3102 0.4265 0.0435 0.023 Uiso 1 1 calc R U
H2B H 0.2286 0.4980 -0.0616 0.023 Uiso 1 1 calc R U
C3 C 0.14560(18) 0.6359(2) 0.04909(11) 0.0161(3) Uani 1 1 d . .
H3 H 0.0706 0.6926 -0.0052 0.019 Uiso 1 1 calc R U
C4 C 0.23694(17) 0.7999(2) 0.10823(11) 0.0159(3) Uani 1 1 d . .
H4 H 0.1760 0.9166 0.0925 0.019 Uiso 1 1 calc R U
C5 C 0.05143(19) 0.5158(2) 0.10409(11) 0.0161(3) Uani 1 1 d . .
C6 C 0.1159(2) 0.3684(3) 0.16162(12) 0.0202(4) Uani 1 1 d . .
H6 H 0.2234 0.3400 0.1664 0.024 Uiso 1 1 calc R U
C7 C 0.0260(2) 0.2629(3) 0.21184(12) 0.0239(4) Uani 1 1 d . .
H7 H 0.0725 0.1627 0.2502 0.029 Uiso 1 1 calc R U
C8 C -0.1320(2) 0.3012(3) 0.20712(12) 0.0238(4) Uani 1 1 d . .
C9 C -0.1966(2) 0.4467(3) 0.14912(12) 0.0212(4) Uani 1 1 d . .
H9 H -0.3042 0.4744 0.1441 0.025 Uiso 1 1 calc R U
C10 C -0.1069(2) 0.5523(2) 0.09831(12) 0.0173(3) Uani 1 1 d . .
H10 H -0.1541 0.6509 0.0590 0.021 Uiso 1 1 calc R U
C11 C -0.2291(3) 0.1903(4) 0.26448(15) 0.0357(5) Uani 1 1 d . .
H11A H -0.2268 0.2499 0.3268 0.054 Uiso 1 1 calc R U
H11B H -0.1865 0.0650 0.2745 0.054 Uiso 1 1 calc R U
H11C H -0.3370 0.1842 0.2293 0.054 Uiso 1 1 calc R U
C12 C 0.26053(18) 0.7668(2) 0.21649(11) 0.0157(3) Uani 1 1 d . .
C13 C 0.44147(19) 0.6320(2) 0.35345(12) 0.0174(3) Uani 1 1 d . .
C14 C 0.3380(2) 0.5881(3) 0.41154(13) 0.0207(4) Uani 1 1 d . .
H14 H 0.2293 0.5853 0.3860 0.025 Uiso 1 1 calc R U
C15 C 0.3928(2) 0.5468(3) 0.50962(13) 0.0226(4) Uani 1 1 d . .
H15 H 0.3199 0.5195 0.5498 0.027 Uiso 1 1 calc R U
C16 C 0.5491(2) 0.5455(2) 0.54765(12) 0.0222(4) Uani 1 1 d . .
H16 H 0.5838 0.5195 0.6139 0.027 Uiso 1 1 calc R U
C17 C 0.6587(2) 0.5830(2) 0.48832(12) 0.0195(4) Uani 1 1 d . .
C18 C 0.8214(2) 0.5810(3) 0.52137(13) 0.0253(4) Uani 1 1 d . .
H18 H 0.8632 0.5481 0.5859 0.030 Uiso 1 1 calc R U
C19 C 0.9181(2) 0.6268(3) 0.45999(14) 0.0287(4) Uani 1 1 d . .
H19 H 1.0279 0.6276 0.4816 0.034 Uiso 1 1 calc R U
C20 C 0.8538(2) 0.6731(3) 0.36402(13) 0.0244(4) Uani 1 1 d . .
H20 H 0.9229 0.7054 0.3223 0.029 Uiso 1 1 calc R U
C21 C 0.6051(2) 0.6292(2) 0.39030(12) 0.0172(3) Uani 1 1 d . .

loop_
_atom_site_aniso_label
_atom_site_aniso_U_11
_atom_site_aniso_U_22
_atom_site_aniso_U_33
_atom_site_aniso_U_23
_atom_site_aniso_U_13
_atom_site_aniso_U_12
O1 0.0217(6) 0.0173(6) 0.0251(6) 0.0002(5) 0.0105(5) 0.0021(5)
O2 0.0194(6) 0.0214(6) 0.0203(6) -0.0012(5) 0.0064(4) 0.0013(5)
N1 0.0179(7) 0.0140(7) 0.0185(7) -0.0001(6) 0.0046(5) -0.0021(6)
N2 0.0165(6) 0.0212(7) 0.0155(6) 0.0002(6) 0.0048(5) -0.0002(6)
N3 0.0193(7) 0.0216(8) 0.0183(6) -0.0016(6) 0.0050(5) 0.0007(6)
C1 0.0184(7) 0.0150(8) 0.0166(7) 0.0038(7) 0.0016(6) 0.0029(7)
C2 0.0207(8) 0.0164(8) 0.0206(8) -0.0026(7) 0.0054(6) -0.0018(7)
C3 0.0179(8) 0.0141(8) 0.0160(7) 0.0005(6) 0.0018(6) 0.0005(7)
C4 0.0159(7) 0.0143(8) 0.0175(8) 0.0009(7) 0.0029(6) 0.0010(6)
C5 0.0188(8) 0.0156(8) 0.0134(7) -0.0034(6) 0.0016(6) -0.0023(6)
C6 0.0219(8) 0.0190(9) 0.0184(8) 0.0005(7) 0.0007(6) -0.0002(7)
C7 0.0347(10) 0.0193(9) 0.0167(8) 0.0023(7) 0.0024(7) -0.0029(8)
C8 0.0337(9) 0.0217(9) 0.0176(8) -0.0038(7) 0.0086(7) -0.0096(8)
C9 0.0198(8) 0.0246(10) 0.0203(8) -0.0074(7) 0.0069(6) -0.0046(7)
C10 0.0207(8) 0.0150(8) 0.0155(7) -0.0023(6) 0.0019(6) 0.0003(6)
C11 0.0466(12) 0.0344(11) 0.0299(10) 0.0030(9) 0.0171(9) -0.0116(10)
C12 0.0166(7) 0.0123(7) 0.0179(7) -0.0031(6) 0.0027(6) -0.0033(6)
C13 0.0216(8) 0.0134(8) 0.0171(8) -0.0005(6) 0.0033(6) 0.0007(6)
C14 0.0198(8) 0.0189(9) 0.0240(9) 0.0022(7) 0.0059(7) 0.0006(7)
C15 0.0288(9) 0.0204(9) 0.0209(8) 0.0043(7) 0.0109(7) 0.0001(7)
C16 0.0318(10) 0.0186(9) 0.0161(8) 0.0017(7) 0.0046(7) 0.0032(7)
C17 0.0250(9) 0.0144(8) 0.0186(8) -0.0015(6) 0.0028(7) 0.0031(7)
C18 0.0278(10) 0.0276(10) 0.0180(8) -0.0016(7) -0.0016(7) 0.0056(8)
C19 0.0188(8) 0.0385(12) 0.0269(9) -0.0050(8) -0.0002(7) 0.0041(8)
C20 0.0183(8) 0.0295(10) 0.0262(9) -0.0033(8) 0.0063(7) 0.0004(8)
C21 0.0199(8) 0.0139(7) 0.0186(8) -0.0030(6) 0.0056(6) 0.0021(6)

loop_
_atom_type_symbol
_atom_type_description
_atom_type_scat_dispersion_real
_atom_type_scat_dispersion_imag
_atom_type_scat_source
C C 0.0181 0.0091 'International Tables Vol C Tables 4.2.6.8 and 6.1.1.4'
H H 0.0000 0.0000 'International Tables Vol C Tables 4.2.6.8 and 6.1.1.4'
N N 0.0311 0.0180 'International Tables Vol C Tables 4.2.6.8 and 6.1.1.4'
O O 0.0492 0.0322 'International Tables Vol C Tables 4.2.6.8 and 6.1.1.4'

loop_
_geom_angle_atom_site_label_1
_geom_angle_atom_site_label_2
_geom_angle_atom_site_label_3
_geom_angle
C1 N1 C4 114.75(14)
C1 N1 H1 121.9(14)
C4 N1 H1 119.3(14)
C12 N2 C13 125.85(14)
C12 N2 H2 117.6(14)
C13 N2 H2 114.7(14)
C20 N3 C21 117.40(14)
O1 C1 N1 125.16(16)
O1 C1 C2 126.00(16)
N1 C1 C2 108.82(14)
C1 C2 C3 104.79(14)
C1 C2 H2A 110.8
C3 C2 H2A 110.8
C1 C2 H2B 110.8
C3 C2 H2B 110.8
H2A C2 H2B 108.9
C5 C3 C2 116.06(14)
C5 C3 C4 115.33(13)
C2 C3 C4 103.83(12)
C5 C3 H3 107.0
C2 C3 H3 107.0
C4 C3 H3 107.0
N1 C4 C12 114.87(13)
N1 C4 C3 103.49(12)
C12 C4 C3 112.01(13)
N1 C4 H4 108.7
C12 C4 H4 108.7
C3 C4 H4 108.7
C10 C5 C6 117.77(16)
C10 C5 C3 119.36(15)
C6 C5 C3 122.87(15)
C7 C6 C5 121.10(16)
C7 C6 H6 119.5
C5 C6 H6 119.5
C6 C7 C8 121.08(17)
C6 C7 H7 119.5
C8 C7 H7 119.5
C9 C8 C7 117.85(16)
C9 C8 C11 120.97(18)
C7 C8 C11 121.17(19)
C10 C9 C8 121.24(16)
C10 C9 H9 119.4
C8 C9 H9 119.4
C9 C10 C5 120.95(16)
C9 C10 H10 119.5
C5 C10 H10 119.5
C8 C11 H11A 109.5
C8 C11 H11B 109.5
H11A C11 H11B 109.5
C8 C11 H11C 109.5
H11A C11 H11C 109.5
H11B C11 H11C 109.5
O2 C12 N2 124.93(15)
O2 C12 C4 119.55(14)
N2 C12 C4 115.45(14)
C14 C13 N2 123.57(15)
C14 C13 C21 120.31(15)
N2 C13 C21 116.12(14)
C13 C14 C15 120.06(16)
C13 C14 H14 120.0
C15 C14 H14 120.0
C16 C15 C14 121.06(16)
C16 C15 H15 119.5
C14 C15 H15 119.5
C15 C16 C17 120.01(16)
C15 C16 H16 120.0
C17 C16 H16 120.0
C18 C17 C16 123.55(16)
C18 C17 C21 117.01(16)
C16 C17 C21 119.43(16)
C19 C18 C17 119.46(16)
C19 C18 H18 120.3
C17 C18 H18 120.3
C18 C19 C20 119.42(16)
C18 C19 H19 120.3
C20 C19 H19 120.3
N3 C20 C19 123.41(16)
N3 C20 H20 118.3
C19 C20 H20 118.3
N3 C21 C17 123.29(15)
N3 C21 C13 117.67(14)
C17 C21 C13 119.04(15)

loop_
_geom_bond_atom_site_label_1
_geom_bond_atom_site_label_2
_geom_bond_distance
O1 C1 1.2298(19)
O2 C12 1.221(2)
N1 C1 1.348(2)
N1 C4 1.4514(19)
N1 H1 0.873(19)
N2 C12 1.356(2)
N2 C13 1.409(2)
N2 H2 0.873(17)
N3 C20 1.322(2)
N3 C21 1.360(2)
C1 C2 1.508(2)
C2 C3 1.533(2)
C2 H2A 0.9900
C2 H2B 0.9900
C3 C5 1.510(2)
C3 C4 1.579(2)
C3 H3 1.0000
C4 C12 1.528(2)
C4 H4 1.0000
C5 C10 1.394(2)
C5 C6 1.395(2)
C6 C7 1.384(3)
C6 H6 0.9500
C7 C8 1.395(3)
C7 H7 0.9500
C8 C9 1.388(3)
C8 C11 1.510(3)
C9 C10 1.388(2)
C9 H9 0.9500
C10 H10 0.9500
C11 H11A 0.9800
C11 H11B 0.9800
C11 H11C 0.9800
C13 C14 1.368(2)
C13 C21 1.426(2)
C14 C15 1.414(3)
C14 H14 0.9500
C15 C16 1.370(3)
C15 H15 0.9500
C16 C17 1.413(2)
C16 H16 0.9500
C17 C18 1.409(3)
C17 C21 1.420(2)
C18 C19 1.362(3)
C18 H18 0.9500
C19 C20 1.411(3)
C19 H19 0.9500
C20 H20 0.9500

loop_
_geom_hbond_atom_site_label_D
_geom_hbond_atom_site_label_H
_geom_hbond_atom_site_label_A
_geom_hbond_distance_DH
_geom_hbond_distance_HA
_geom_hbond_distance_DA
_geom_hbond_angle_DHA
_geom_hbond_site_symmetry_A
N1 H1 O1 0.873(19) 1.99(2) 2.8446(19) 165(2) 2_655
C2 H2A O1 0.99 2.46 3.273(2) 138.7 2_645
C14 H14 O2 0.95 2.41 2.897(2) 111.8 .
C20 H20 O2 0.95 2.49 3.411(2) 162.7 1_655
